data_7100944
loop_
_publ_author_name
'Alan H. Cowley'
'Gregor Reeske'

_publ_section_title
;
Controlling the oxidation state of arsenic in cyclic arsenic cations
;
_journal_name_full 'Chemical Communications'
_journal_paper_doi 10.1039/b602017h
_journal_year 2006
_chemical_formula_moiety 'C33 H43 As N3, As I4'
_chemical_formula_sum 'C33 H43 As2 I4 N3'
_chemical_formula_weight 1139.14
_space_group_crystal_system triclinic
_space_group_IT_number 2
_space_group_name_Hall '-P 1'
_space_group_name_H-M_alt 'P -1'
_cell_angle_alpha 105.32(3)
_cell_angle_beta 98.94(3)
_cell_angle_gamma 107.50(3)
_cell_formula_units_Z 2
_cell_length_a 10.668(2)
_cell_length_b 14.692(3)
_cell_length_c 17.074(3)
_cell_measurement_temperature 153(2)
_cell_volume 2380.0(11)
_diffrn_ambient_temperature 153(2)
_exptl_crystal_density_diffrn 1.590
_cod_database_code 7100944

loop_
_space_group_symop_id
_space_group_symop_operation_xyz
1 x,y,z
2 -x,-y,-z

loop_
_atom_site_label
_atom_site_type_symbol
_atom_site_fract_x
_atom_site_fract_y
_atom_site_fract_z
_atom_site_U_iso_or_equiv
_atom_site_adp_type
_atom_site_occupancy
_atom_site_symmetry_multiplicity
_atom_site_calc_flag
_atom_site_refinement_flags
_atom_site_disorder_assembly
_atom_site_disorder_group
C1 C 0.6744(10) 0.5716(7) 0.8427(7) 0.038(3) Uani 1 1 d . . .
H7A H 0.7111 0.6024 0.9024 0.056 Uiso 1 1 calc R . .
H7B H 0.7061 0.5173 0.8226 0.056 Uiso 1 1 calc R . .
H7C H 0.5769 0.5455 0.8301 0.056 Uiso 1 1 calc R . .
C2 C 0.7195(10) 0.6487(8) 0.8008(7) 0.034(3) Uani 1 1 d . . .
C3 C 0.7088(10) 0.6256(7) 0.7130(7) 0.031(3) Uani 1 1 d . . .
C4 C 0.6531(10) 0.5272(8) 0.6533(7) 0.036(3) Uani 1 1 d . . .
H2 H 0.6179 0.4709 0.6693 0.043 Uiso 1 1 calc R . .
C5 C 0.6523(10) 0.5170(8) 0.5692(7) 0.035(3) Uani 1 1 d . . .
H3 H 0.6171 0.4527 0.5293 0.042 Uiso 1 1 calc R . .
C6 C 0.7029(10) 0.6007(8) 0.5436(6) 0.032(3) Uani 1 1 d . . .
H4 H 0.6994 0.5928 0.4874 0.039 Uiso 1 1 calc R . .
C7 C 0.7588(10) 0.6962(8) 0.6046(6) 0.029(3) Uani 1 1 d . . .
C8 C 0.8161(10) 0.7921(8) 0.5894(7) 0.032(3) Uani 1 1 d . . .
C9 C 0.8151(11) 0.7959(9) 0.5035(6) 0.040(3) Uani 1 1 d . . .
H9A H 0.8360 0.8645 0.5043 0.060 Uiso 1 1 calc R . .
H9B H 0.7268 0.7548 0.4666 0.060 Uiso 1 1 calc R . .
H9C H 0.8819 0.7709 0.4839 0.060 Uiso 1 1 calc R . .
C10 C 0.7991(11) 0.7886(8) 0.9292(7) 0.037(3) Uani 1 1 d . . .
C11 C 0.9284(11) 0.8130(8) 0.9830(7) 0.041(3) Uani 1 1 d . . .
C12 C 0.9468(11) 0.8543(8) 1.0683(7) 0.044(3) Uani 1 1 d . . .
H12 H 1.0298 0.8686 1.1048 0.053 Uiso 1 1 calc R . .
C13 C 0.8431(13) 0.8749(9) 1.1001(7) 0.050(3) Uani 1 1 d . . .
H13 H 0.8582 0.9029 1.1578 0.060 Uiso 1 1 calc R . .
C14 C 0.7190(12) 0.8553(9) 1.0492(6) 0.044(3) Uani 1 1 d . . .
H14 H 0.6517 0.8713 1.0721 0.053 Uiso 1 1 calc R . .
C15 C 0.6940(10) 0.8106(8) 0.9616(7) 0.032(3) Uani 1 1 d . . .
C16 C 1.0439(11) 0.7902(9) 0.9484(7) 0.047(3) Uani 1 1 d . . .
H16 H 1.0116 0.7636 0.8870 0.056 Uiso 1 1 calc R . .
C17 C 1.1700(13) 0.8838(10) 0.9710(9) 0.076(5) Uani 1 1 d . . .
H17A H 1.1447 0.9374 0.9598 0.114 Uiso 1 1 calc R . .
H17B H 1.2310 0.8691 0.9380 0.114 Uiso 1 1 calc R . .
H17C H 1.2143 0.9041 1.0296 0.114 Uiso 1 1 calc R . .
C18 C 1.0794(14) 0.7060(11) 0.9780(10) 0.075(5) Uani 1 1 d . . .
H18A H 1.1414 0.6855 0.9486 0.112 Uiso 1 1 calc R . .
H18B H 0.9977 0.6487 0.9660 0.112 Uiso 1 1 calc R . .
H18C H 1.1208 0.7324 1.0373 0.112 Uiso 1 1 calc R . .
C19 C 0.5518(10) 0.7864(9) 0.9033(7) 0.045(3) Uani 1 1 d . . .
H19 H 0.5484 0.7467 0.8465 0.054 Uiso 1 1 calc R . .
C20 C 0.5336(13) 0.8832(10) 0.9003(9) 0.067(4) Uani 1 1 d . . .
H20A H 0.4490 0.8679 0.8612 0.100 Uiso 1 1 calc R . .
H20B H 0.6071 0.9216 0.8826 0.100 Uiso 1 1 calc R . .
H20C H 0.5331 0.9220 0.9551 0.100 Uiso 1 1 calc R . .
C21 C 0.4380(11) 0.7226(10) 0.9336(9) 0.071(4) Uani 1 1 d . . .
H21A H 0.4409 0.7599 0.9897 0.106 Uiso 1 1 calc R . .
H21B H 0.4512 0.6606 0.9331 0.106 Uiso 1 1 calc R . .
H21C H 0.3514 0.7077 0.8969 0.106 Uiso 1 1 calc R . .
C22 C 0.9290(11) 0.9705(8) 0.6614(6) 0.032(3) Uani 1 1 d . . .
C23 C 1.0657(10) 1.0036(8) 0.6586(7) 0.032(3) Uani 1 1 d . . .
C24 C 1.1235(11) 1.1065(8) 0.6678(6) 0.038(3) Uani 1 1 d . . .
H24 H 1.2141 1.1323 0.6669 0.045 Uiso 1 1 calc R . .
C25 C 1.0533(11) 1.1701(8) 0.6780(7) 0.036(3) Uani 1 1 d . . .
H25 H 1.0965 1.2378 0.6845 0.043 Uiso 1 1 calc R . .
C26 C 0.9213(11) 1.1359(9) 0.6788(7) 0.039(3) Uani 1 1 d . . .
H26 H 0.8739 1.1801 0.6842 0.047 Uiso 1 1 calc R . .
C27 C 0.8561(10) 1.0372(8) 0.6715(6) 0.033(3) Uani 1 1 d . . .
C28 C 1.1484(11) 0.9354(9) 0.6508(8) 0.052(4) Uani 1 1 d . . .
H28 H 1.0853 0.8661 0.6377 0.062 Uiso 1 1 calc R . .
C29 C 1.2175(13) 0.9387(9) 0.5720(9) 0.070(4) Uani 1 1 d . . .
H29A H 1.1478 0.9203 0.5217 0.105 Uiso 1 1 calc R . .
H29B H 1.2646 0.8920 0.5648 0.105 Uiso 1 1 calc R . .
H29C H 1.2806 1.0058 0.5832 0.105 Uiso 1 1 calc R . .
C30 C 1.2553(12) 0.9613(10) 0.7338(8) 0.062(4) Uani 1 1 d . . .
H30A H 1.3212 1.0278 0.7472 0.093 Uiso 1 1 calc R . .
H30B H 1.3000 0.9130 0.7273 0.093 Uiso 1 1 calc R . .
H30C H 1.2108 0.9591 0.7784 0.093 Uiso 1 1 calc R . .
C31 C 0.7050(11) 0.9960(9) 0.6700(7) 0.042(3) Uani 1 1 d . . .
H31 H 0.6805 0.9249 0.6664 0.050 Uiso 1 1 calc R . .
C32 C 0.6159(12) 1.0011(11) 0.5915(8) 0.071(4) Uani 1 1 d . . .
H32A H 0.5220 0.9649 0.5861 0.106 Uiso 1 1 calc R . .
H32B H 0.6415 0.9713 0.5422 0.106 Uiso 1 1 calc R . .
H32C H 0.6292 1.0705 0.5975 0.106 Uiso 1 1 calc R . .
C33 C 0.6754(12) 1.0523(10) 0.7486(8) 0.063(4) Uani 1 1 d . . .
H33A H 0.7359 1.0536 0.7971 0.095 Uiso 1 1 calc R . .
H33B H 0.5831 1.0188 0.7487 0.095 Uiso 1 1 calc R . .
H33C H 0.6886 1.1203 0.7498 0.095 Uiso 1 1 calc R . .
N1 N 0.7647(7) 0.7089(6) 0.6883(5) 0.024(2) Uani 1 1 d . . .
N2 N 0.7776(8) 0.7461(6) 0.8405(5) 0.026(2) Uani 1 1 d . . .
N3 N 0.8629(8) 0.8685(6) 0.6590(5) 0.0230(19) Uani 1 1 d . . .
As1 As 0.84064(11) 0.83818(8) 0.76954(7) 0.0316(3) Uani 1 1 d . . .
As2 As 0.81410(11) 0.42918(8) 0.39101(7) 0.0371(3) Uani 1 1 d . . .
I1 I 0.57739(7) 0.27429(6) 0.35584(5) 0.0429(3) Uani 1 1 d . . .
I2 I 0.94120(8) 0.36641(6) 0.52359(5) 0.0496(3) Uani 1 1 d . . .
I3 I 0.70270(8) 0.52683(6) 0.29622(5) 0.0473(3) Uani 1 1 d . . .
I4 I 0.91968(8) 0.34482(7) 0.27947(5) 0.0552(3) Uani 1 1 d . . .

loop_
_atom_site_aniso_label
_atom_site_aniso_U_11
_atom_site_aniso_U_22
_atom_site_aniso_U_33
_atom_site_aniso_U_23
_atom_site_aniso_U_13
_atom_site_aniso_U_12
C1 0.033(6) 0.017(6) 0.046(7) 0.000(5) -0.009(6) 0.003(5)
C2 0.022(6) 0.026(7) 0.044(7) 0.001(6) -0.018(5) 0.014(5)
C3 0.021(6) 0.026(6) 0.036(7) -0.004(5) -0.004(5) 0.012(5)
C4 0.036(7) 0.025(6) 0.041(7) 0.003(6) 0.004(6) 0.012(5)
C5 0.035(7) 0.027(6) 0.036(7) -0.001(6) -0.001(5) 0.015(5)
C6 0.033(7) 0.046(7) 0.024(6) 0.017(6) 0.013(5) 0.015(6)
C7 0.037(6) 0.046(7) 0.019(6) 0.013(6) 0.014(5) 0.030(6)
C8 0.021(6) 0.041(7) 0.051(8) 0.030(7) 0.022(5) 0.017(5)
C9 0.056(8) 0.066(8) 0.018(6) 0.028(6) 0.017(5) 0.034(7)
C10 0.048(8) 0.034(7) 0.043(7) 0.018(6) 0.021(6) 0.025(6)
C11 0.041(7) 0.046(7) 0.038(7) 0.008(6) 0.006(6) 0.026(6)
C12 0.032(7) 0.048(8) 0.034(7) -0.006(6) -0.002(6) 0.010(6)
C13 0.071(9) 0.053(8) 0.028(7) 0.001(6) 0.017(7) 0.034(7)
C14 0.058(8) 0.063(8) 0.015(6) 0.005(6) 0.010(6) 0.032(7)
C15 0.027(6) 0.032(6) 0.041(7) 0.018(6) 0.010(5) 0.009(5)
C16 0.043(7) 0.063(9) 0.039(7) 0.018(6) 0.011(6) 0.024(7)
C17 0.046(9) 0.078(11) 0.100(12) 0.035(9) 0.029(8) 0.006(8)
C18 0.078(10) 0.086(11) 0.115(13) 0.063(10) 0.056(9) 0.063(9)
C19 0.024(6) 0.062(8) 0.034(7) -0.001(6) 0.000(5) 0.014(6)
C20 0.059(9) 0.077(10) 0.070(10) 0.025(8) 0.009(7) 0.036(8)
C21 0.027(7) 0.084(11) 0.088(11) 0.010(9) 0.016(7) 0.016(7)
C22 0.045(7) 0.027(6) 0.022(6) 0.000(5) 0.007(5) 0.016(5)
C23 0.022(6) 0.034(7) 0.049(7) 0.018(6) 0.028(5) 0.010(5)
C24 0.043(7) 0.033(7) 0.038(7) 0.017(6) 0.027(6) 0.001(6)
C25 0.041(7) 0.026(6) 0.043(7) 0.016(6) 0.016(6) 0.007(6)
C26 0.034(7) 0.044(7) 0.042(7) 0.018(6) 0.006(6) 0.015(6)
C27 0.031(6) 0.034(7) 0.032(6) 0.006(5) 0.010(5) 0.013(5)
C28 0.039(7) 0.043(8) 0.063(9) 0.014(7) 0.028(7) -0.006(6)
C29 0.056(9) 0.050(9) 0.086(11) 0.014(8) 0.031(8) -0.005(7)
C30 0.055(9) 0.086(11) 0.057(9) 0.024(8) 0.016(7) 0.042(8)
C31 0.046(7) 0.047(7) 0.039(7) 0.010(6) 0.016(6) 0.027(6)
C32 0.039(8) 0.120(13) 0.067(10) 0.046(9) 0.011(7) 0.037(8)
C33 0.046(8) 0.062(9) 0.087(11) 0.020(8) 0.015(7) 0.031(7)
N1 0.009(4) 0.030(5) 0.038(6) 0.014(4) 0.008(4) 0.011(4)
N2 0.026(5) 0.045(6) 0.012(4) 0.006(4) 0.003(4) 0.023(4)
N3 0.027(5) 0.027(5) 0.026(5) 0.016(4) 0.016(4) 0.013(4)
As1 0.0364(7) 0.0284(6) 0.0306(6) 0.0084(5) 0.0092(5) 0.0135(5)
As2 0.0308(7) 0.0384(7) 0.0405(7) 0.0086(6) 0.0080(6) 0.0147(5)
I1 0.0310(4) 0.0390(5) 0.0528(5) 0.0087(4) 0.0087(4) 0.0110(3)
I2 0.0411(5) 0.0416(5) 0.0594(6) 0.0188(4) 0.0004(4) 0.0102(4)
I3 0.0463(5) 0.0485(5) 0.0456(5) 0.0165(4) 0.0044(4) 0.0178(4)
I4 0.0448(5) 0.0656(6) 0.0555(6) 0.0081(5) 0.0185(4) 0.0276(4)

loop_
_geom_bond_atom_site_label_1
_geom_bond_atom_site_label_2
_geom_bond_distance
_geom_bond_site_symmetry_2
_geom_bond_publ_flag
C1 C2 1.495(15) . ?
C1 H7A 0.9600 . ?
C1 H7B 0.9600 . ?
C1 H7C 0.9600 . ?
C2 N2 1.310(12) . ?
C2 C3 1.424(15) . ?
C3 N1 1.395(13) . ?
C3 C4 1.413(13) . ?
C4 C5 1.402(14) . ?
C4 H2 0.9300 . ?
C5 C6 1.396(14) . ?
C5 H3 0.9300 . ?
C6 C7 1.394(14) . ?
C6 H4 0.9300 . ?
C7 N1 1.380(12) . ?
C7 C8 1.466(14) . ?
C8 N3 1.302(12) . ?
C8 C9 1.482(14) . ?
C9 H9A 0.9600 . ?
C9 H9B 0.9600 . ?
C9 H9C 0.9600 . ?
C10 C15 1.409(14) . ?
C10 C11 1.418(14) . ?
C10 N2 1.428(13) . ?
C11 C12 1.378(15) . ?
C11 C16 1.533(15) . ?
C12 C13 1.381(15) . ?
C12 H12 0.9300 . ?
C13 C14 1.368(15) . ?
C13 H13 0.9300 . ?
C14 C15 1.410(14) . ?
C14 H14 0.9300 . ?
C15 C19 1.561(13) . ?
C16 C17 1.515(16) . ?
C16 C18 1.575(16) . ?
C16 H16 0.9800 . ?
C17 H17A 0.9600 . ?
C17 H17B 0.9600 . ?
C17 H17C 0.9600 . ?
C18 H18A 0.9600 . ?
C18 H18B 0.9600 . ?
C18 H18C 0.9600 . ?
C19 C20 1.506(16) . ?
C19 C21 1.544(17) . ?
C19 H19 0.9800 . ?
C20 H20A 0.9600 . ?
C20 H20B 0.9600 . ?
C20 H20C 0.9600 . ?
C21 H21A 0.9600 . ?
C21 H21B 0.9600 . ?
C21 H21C 0.9600 . ?
C22 C23 1.405(14) . ?
C22 C27 1.417(14) . ?
C22 N3 1.437(13) . ?
C23 C24 1.406(14) . ?
C23 C28 1.515(15) . ?
C24 C25 1.356(14) . ?
C24 H24 0.9300 . ?
C25 C26 1.348(14) . ?
C25 H25 0.9300 . ?
C26 C27 1.369(15) . ?
C26 H26 0.9300 . ?
C27 C31 1.534(15) . ?
C28 C30 1.551(16) . ?
C28 C29 1.637(17) . ?
C28 H28 0.9800 . ?
C29 H29A 0.9600 . ?
C29 H29B 0.9600 . ?
C29 H29C 0.9600 . ?
C30 H30A 0.9600 . ?
C30 H30B 0.9600 . ?
C30 H30C 0.9600 . ?
C31 C33 1.513(15) . ?
C31 C32 1.552(15) . ?
C31 H31 0.9800 . ?
C32 H32A 0.9600 . ?
C32 H32B 0.9600 . ?
C32 H32C 0.9600 . ?
C33 H33A 0.9600 . ?
C33 H33B 0.9600 . ?
C33 H33C 0.9600 . ?
N1 As1 1.877(8) . ?
N2 As1 2.080(9) . ?
N3 As1 2.083(8) . ?
As2 I4 2.5865(16) . ?
As2 I1 2.6956(18) . ?
As2 I3 2.7829(16) . ?
As2 I2 2.9519(16) . ?
